data_2001457
loop_
_publ_author_name
'Barlow, R. B.'
'Howard, J. A. K.'
'Batsanov, A. S.'
'O'Shea, D.'
'Rathbone, D. L.'

_publ_section_title
;
 Structures of <i>N</i>-benzyl- and
 <i>N</i>-cyclohexylmethyl-4-(diphenylacetoxy)piperidines
;
_journal_issue 8
_journal_name_full 'Acta Crystallographica Section C'
_journal_page_first 1502
_journal_page_last 1507
_journal_paper_doi 10.1107/S0108270193000174
_journal_volume 49
_journal_year 1993
_chemical_formula_moiety 'C26 H28 N1 O2,Br'
_chemical_formula_sum 'C26 H28 Br N O2'
_chemical_formula_weight 466.4
_space_group_IT_number 2
_space_group_name_Hall '-P 1'
_space_group_name_H-M_alt 'P -1'
_symmetry_cell_setting triclinic
_symmetry_space_group_name_Hall '-P 1'
_symmetry_space_group_name_H-M 'P -1'
_atom_type_scat_source IntTabIV
_cell_angle_alpha 94.120(10)
_cell_angle_beta 90.96(2)
_cell_angle_gamma 94.06(2)
_cell_formula_units_Z 2
_cell_length_a 7.052(2)
_cell_length_b 12.1590(10)
_cell_length_c 13.858(3)
_cell_measurement_reflns_used 15
_cell_measurement_temperature 293
_cell_measurement_theta_max 27
_cell_measurement_theta_min 16
_cell_volume 1181.9(4)
_diffrn_measurement_device 'Siemens R3m/V'
_diffrn_measurement_method Wyckoff_(limited_\w)
_diffrn_radiation_type MoK\a
_diffrn_radiation_wavelength 0.71069
_diffrn_reflns_av_R_equivalents 0.017
_diffrn_reflns_limit_h_max 8
_diffrn_reflns_limit_h_min -8
_diffrn_reflns_limit_k_max 14
_diffrn_reflns_limit_k_min -14
_diffrn_reflns_limit_l_max 16
_diffrn_reflns_limit_l_min 0
_diffrn_reflns_number 4512
_diffrn_reflns_theta_max 50
_diffrn_standards_decay_% 0.8
_diffrn_standards_interval_count 200
_diffrn_standards_number 2
_exptl_absorpt_coefficient_mu 1.74
_exptl_absorpt_correction_T_max 0.996
_exptl_absorpt_correction_T_min 0.524
_exptl_absorpt_correction_type empirical
_exptl_crystal_colour Colourless
_exptl_crystal_density_diffrn 1.31
_exptl_crystal_description Needle
_exptl_crystal_size_max 0.45
_exptl_crystal_size_mid 0.10
_exptl_crystal_size_min 0.05
_refine_diff_density_max 0.33
_refine_diff_density_min -0.23
_refine_ls_extinction_method none
_refine_ls_goodness_of_fit_obs 1.00
_refine_ls_hydrogen_treatment refall
_refine_ls_number_parameters 323
_refine_ls_number_reflns 3102
_refine_ls_R_factor_obs 0.031
_refine_ls_shift/esd_max 0.025
_refine_ls_structure_factor_coef F
_refine_ls_weighting_details 'w = [\s^2^(F)+0.00082F^2^]^-1^'
_refine_ls_weighting_scheme calc
_refine_ls_wR_factor_obs 0.040
_reflns_number_observed 3102
_reflns_number_total 4149
_reflns_observed_criterion I>2\s(I)
_cod_data_source_file ha0113.cif
_cod_data_source_block ha0113b_structure_2_of_3
_cod_depositor_comments
;
The following automatic conversions were performed:

'_refine_ls_weighting_scheme' value '[\s^2^(F)+0.00082F^2^]^-1^' was
changed to 'calc'. New tag '_refine_ls_weighting_details' was
created. The value of the new tag was set to 'w =
[\s^2^(F)+0.00082F^2^]^-1^'.

Automatic conversion script
Id: cif_fix_values 3143 2015-03-26 13:38:13Z robertas 
;
_cod_original_cell_volume 1182.0(4)
_cod_original_sg_symbol_H-M P-1
_cod_original_formula_sum 'C26 H28 Br1 N1 O2'
_cod_database_code 2001457

loop_
_space_group_symop_id
_space_group_symop_operation_xyz
1 x,y,z
2 -x,-y,-z

loop_
_atom_site_label
_atom_site_fract_x
_atom_site_fract_y
_atom_site_fract_z
_atom_site_U_iso_or_equiv
Br(1) .25350(10) .14520(10) .04840(10) .0510(10)
N .7241(3) .0905(2) .8650(2) .0390(10)
O(4) .6617(3) .11180(10) .62110(10) .0430(10)
O(7) .7554(3) .0401(2) .47760(10) .0550(10)
C(1) .7591(5) .1753(2) .9500(2) .0430(10)
C(21) .7753(4) .2927(2) .9221(2) .0450(10)
C(22) .6161(5) .3525(3) .9181(2) .0590(10)
C(23) .6351(6) .4612(3) .8944(3) .076(2)
C(24) .8095(7) .5104(3) .8753(3) .079(2)
C(25) .9668(6) .4525(3) .8795(3) .079(2)
C(26) .9520(5) .3433(3) .9034(2) .0600(10)
C(2) .8844(4) .0900(3) .7957(2) .0470(10)
C(3) .8477(5) -.0013(3) .7163(2) .0530(10)
C(4) .6576(5) .0057(2) .6646(2) .0490(10)
C(5) .4982(5) .0069(3) .7361(2) .0510(10)
C(6) .5347(4) .0989(3) .8154(2) .0420(10)
C(7) .7241(4) .1182(2) .5310(2) .0380(10)
C(8) .7531(4) .2387(2) .5101(2) .0370(10)
C(81) .7326(4) .2565(2) .4029(2) .0410(10)
C(82) .5621(5) .2900(3) .3685(2) .0560(10)
C(83) .5393(6) .3067(3) .2707(3) .0720(10)
C(84) .6839(7) .2893(3) .2086(2) .073(2)
C(85) .8529(6) .2559(3) .2417(2) .0680(10)
C(86) .8770(5) .2393(2) .3396(2) .0540(10)
C(91) .9403(4) .2866(2) .5571(2) .0400(10)
C(92) .9595(5) .3967(3) .5899(2) .0600(10)
C(93) 1.1285(6) .4419(3) .6341(3) .080(2)
C(94) 1.2766(6) .3777(4) .6478(3) .081(2)
C(95) 1.2597(5) .2684(3) .6162(3) .0700(10)
C(96) 1.0934(4) .2222(3) .5696(2) .0530(10)
H(01) .716(4) .026(2) .8925(19) ?
H(1A) .650(4) .161(2) .995(2) ?
H(1B) .871(4) .156(2) .976(2) ?
H(22) .4933 .3188 .9318 ?
H(23) .5244 .5026 .8913 ?
H(24) .8208 .5859 .8588 ?
H(25) 1.0891 .4872 .8660 ?
H(26) 1.0638 .3029 .9069 ?
H(2A) .900(4) .160(2) .7715(18) ?
H(2B) .992(5) .081(3) .831(2) ?
H(3A) .949(5) .005(2) .675(2) ?
H(3B) .838(5) -.071(3) .742(2) ?
H(4) .627(4) -.056(2) .610(2) ?
H(5A) .370(4) .018(2) .702(2) ?
H(5B) .488(4) -.063(3) .765(2) ?
H(6A) .437(4) .096(2) .867(2) ?
H(6B) .538(4) .173(3) .790(2) ?
H(8) .651(3) .272(2) .5431(18) ?
H(82) .4598 .3018 .4120 ?
H(83) .4214 .3305 .2470 ?
H(84) .6671 .3007 .1412 ?
H(85) .9545 .2439 .1978 ?
H(86) .9954 .2156 .3629 ?
H(92) .8555 .4424 .5822 ?
H(93) 1.1412 .5190 .6552 ?
H(94) 1.3919 .4093 .6795 ?
H(95) 1.3634 .2232 .6262 ?
H(96) 1.0866 .1467 .5460 ?

loop_
_geom_angle_atom_site_label_1
_geom_angle_atom_site_label_2
_geom_angle_atom_site_label_3
_geom_angle
_geom_angle_publ_flag
C(2) N C(6) 112.5(2) yes
C(2) N C(1) 113.1(2) yes
C(6) N C(1) 112.4(2) yes
N C(1) C(21) 113.8(2) yes
N C(2) C(3) 110.7(2) yes
C(2) C(3) C(4) 112.0(3) yes
C(3) C(4) C(5) 110.7(2) yes
C(3) C(4) O(4) 107.8(2) yes
C(5) C(4) O(4) 106.1(2) yes
C(4) C(5) C(6) 111.5(2) yes
N C(6) C(5) 110.7(2) yes
C(4) O(4) C(7) 119.1(2) yes
O(4) C(7) O(7) 124.4(2) yes
O(4) C(7) C(8) 109.0(2) yes
O(7) C(7) C(8) 126.6(2) yes
C(7) C(8) C(81) 112.8(2) yes
C(7) C(8) C(91) 108.7(2) yes
C(81) C(8) C(91) 114.5(2) yes

loop_
_geom_bond_atom_site_label_1
_geom_bond_atom_site_label_2
_geom_bond_distance
_geom_bond_publ_flag
N C(2) 1.495(4) yes
N C(6) 1.504(4) yes
C(2) C(3) 1.511(4) yes
C(3) C(4) 1.519(5) yes
C(4) C(5) 1.511(5) yes
C(5) C(6) 1.516(4) yes
N C(1) 1.514(3) yes
C(4) O(4) 1.462(3) yes
O(4) C(7) 1.337(3) yes
C(7) O(7) 1.197(3) yes
C(7) C(8) 1.514(4) yes
C(1) C(21) 1.503(4) yes
C(8) C(81) 1.523(4) yes
C(8) C(91) 1.521(4) yes
C(21) C(26) 1.387(4) yes
C(23) C(24) 1.368(6) yes
C(25) C(26) 1.388(5) yes
C(81) C(82) 1.384(5) yes
C(82) C(83) 1.394(5) yes
C(84) C(85) 1.369(6) yes
C(91) C(92) 1.379(4) yes
C(92) C(93) 1.390(5) yes
C(94) C(95) 1.366(6) yes
C(21) C(22) 1.383(5) yes
C(22) C(23) 1.383(5) yes
C(24) C(25) 1.358(6) yes
C(81) C(86) 1.373(4) yes
C(83) C(84) 1.363(6) yes
C(85) C(86) 1.395(4) yes
C(91) C(96) 1.394(4) yes
C(93) C(94) 1.366(6) yes
C(95) C(96) 1.392(5) yes
